data_7107466
loop_
_publ_author_name
'Nan Zhao'
'Gareth O. Lloyd'
'Oren A. Scherman'

_publ_section_title
;
 Monofunctionalised cucurbit[6]uril synthesis using imidazolium host-guest
 complexation
;
_journal_name_full Chem.Commun.
_journal_page_first 3070
_journal_paper_doi 10.1039/c2cc17433b
_journal_volume 48
_journal_year 2012
_chemical_formula_moiety 'C36 H38 N24 Na4 O14, 2(O4 S), 22(H2 O)'
_chemical_formula_sum 'C36 H82 N24 Na4 O44 S2'
_chemical_formula_weight 1711.34
_chemical_name_systematic
;
?
;
_space_group_IT_number 14
_symmetry_cell_setting monoclinic
_symmetry_space_group_name_Hall '-P 2ybc'
_symmetry_space_group_name_H-M 'P 1 21/c 1'
_atom_sites_solution_hydrogens geom
_atom_sites_solution_primary direct
_atom_sites_solution_secondary difmap
_audit_creation_method SHELXL-97
_cell_angle_alpha 90.00
_cell_angle_beta 102.9830(10)
_cell_angle_gamma 90.00
_cell_formula_units_Z 2
_cell_length_a 12.5406(2)
_cell_length_b 14.3352(3)
_cell_length_c 19.3242(5)
_cell_measurement_reflns_used 12792
_cell_measurement_temperature 180(2)
_cell_measurement_theta_max 27.48
_cell_measurement_theta_min 1.00
_cell_volume 3385.14(13)
_computing_structure_refinement 'SHELXL-97 (Sheldrick, 1997)'
_computing_structure_solution 'SHELXS-97 (Sheldrick, 1990)'
_diffrn_ambient_temperature 180(2)
_diffrn_measured_fraction_theta_full 0.995
_diffrn_measured_fraction_theta_max 0.995
_diffrn_radiation_monochromator graphite
_diffrn_radiation_source 'fine-focus sealed tube'
_diffrn_radiation_type MoK\a
_diffrn_radiation_wavelength 0.71073
_diffrn_reflns_av_R_equivalents 0.0379
_diffrn_reflns_av_sigmaI/netI 0.0452
_diffrn_reflns_limit_h_max 14
_diffrn_reflns_limit_h_min -14
_diffrn_reflns_limit_k_max 17
_diffrn_reflns_limit_k_min -15
_diffrn_reflns_limit_l_max 22
_diffrn_reflns_limit_l_min -20
_diffrn_reflns_number 21577
_diffrn_reflns_theta_full 25.00
_diffrn_reflns_theta_max 25.00
_diffrn_reflns_theta_min 3.54
_diffrn_standards_number 0
_exptl_absorpt_coefficient_mu 0.226
_exptl_absorpt_correction_T_max 0.979
_exptl_absorpt_correction_T_min 0.894
_exptl_absorpt_correction_type multi-scan
_exptl_absorpt_process_details
;
multi-scan from
symmetry-related measurements Sortav (Blessing 1995)
;
_exptl_crystal_density_diffrn 1.679
_exptl_crystal_density_method 'not measured'
_exptl_crystal_F_000 1888
_exptl_crystal_size_max 0.21
_exptl_crystal_size_mid 0.14
_exptl_crystal_size_min 0.10
_refine_diff_density_max 0.985
_refine_diff_density_min -0.850
_refine_diff_density_rms 0.124
_refine_ls_extinction_method none
_refine_ls_goodness_of_fit_ref 1.045
_refine_ls_hydrogen_treatment mixed
_refine_ls_matrix_type full
_refine_ls_number_parameters 562
_refine_ls_number_reflns 5929
_refine_ls_number_restraints 58
_refine_ls_restrained_S_all 2.825
_refine_ls_R_factor_all 0.1128
_refine_ls_R_factor_gt 0.0908
_refine_ls_shift/su_max 0.005
_refine_ls_shift/su_mean 0.000
_refine_ls_structure_factor_coef Fsqd
_refine_ls_weighting_details 'calc w=1/[\s^2^(Fo^2^)+(0.1802P)^2^+4.8541P] where P=(Fo^2^+2Fc^2^)/3'
_refine_ls_weighting_scheme calc
_refine_ls_wR_factor_gt 0.2671
_refine_ls_wR_factor_ref 0.2815
_reflns_number_gt 4234
_reflns_number_total 5932
_reflns_threshold_expression >2sigma(I
_cod_data_source_file c2cc17433b.txt
_cod_data_source_block CB6-OH
_cod_original_cell_volume 3385.14(12)
_cod_original_sg_symbol_H-M P21/c
_cod_database_code 7107466

loop_
_symmetry_equiv_pos_as_xyz
'x, y, z'
'-x, y+1/2, -z+1/2'
'-x, -y, -z'
'x, -y-1/2, z-1/2'

loop_
_atom_site_label
_atom_site_type_symbol
_atom_site_fract_x
_atom_site_fract_y
_atom_site_fract_z
_atom_site_U_iso_or_equiv
_atom_site_adp_type
_atom_site_occupancy
_atom_site_symmetry_multiplicity
_atom_site_calc_flag
_atom_site_refinement_flags
_atom_site_disorder_assembly
_atom_site_disorder_group
S1 S 0.9704(3) 0.0984(3) 0.3674(2) 0.0528(11) Uani 1 1 d . . .
Na1 Na 0.8387(9) 0.2716(6) 0.5683(4) 0.100(3) Uani 1 1 d D . .
Na2 Na 0.4755(6) 0.8516(7) 0.4598(4) 0.093(3) Uani 1 1 d D . .
O1 O 0.7708(7) 0.3559(6) 0.6530(5) 0.046(2) Uani 1 1 d . . .
O2 O 0.8769(7) 0.4176(7) 0.5219(5) 0.047(2) Uani 1 1 d . . .
O3 O 0.6935(8) 0.3791(7) 0.3505(5) 0.055(3) Uani 1 1 d . . .
O4 O 0.5610(8) 0.7317(6) 0.6779(5) 0.047(2) Uani 1 1 d . . .
O5 O 0.6504(7) 0.7926(7) 0.5268(5) 0.048(2) Uani 1 1 d . . .
O6 O 0.4910(7) 0.7581(6) 0.3678(5) 0.043(2) Uani 1 1 d . . .
O7 O 0.8660(9) 0.6161(6) 0.7852(5) 0.058(5) Uani 0.50 1 d P A 1
H7 H 0.9190 0.5788 0.7946 0.069 Uiso 0.50 1 calc PR A 1
H16A H 0.3682 0.8077 0.5678 0.087 Uiso 1 1 d RD . .
H15B H 0.7478 0.2893 0.4123 0.087 Uiso 1 1 d RD . .
H15A H 0.8041 0.1924 0.4195 0.087 Uiso 1 1 d RD . .
H16B H 0.4733 0.7978 0.6069 0.087 Uiso 1 1 d RD . .
H12C H 1.0094 0.3084 0.7248 0.087 Uiso 1 1 d RD . .
H12D H 1.0653 0.2329 0.6937 0.087 Uiso 1 1 d RD . .
O8 O 1.0022(12) 0.0061(10) 0.3488(9) 0.073(5) Uani 0.84(3) 1 d P B 1
O9 O 0.8587(10) 0.0938(10) 0.3807(8) 0.063(5) Uani 0.84(3) 1 d P B 1
O10 O 0.9672(13) 0.1627(12) 0.3081(8) 0.077(5) Uani 0.84(3) 1 d PD B 1
O11 O 1.0453(10) 0.1326(8) 0.4309(7) 0.073(3) Uani 1 1 d . B .
O12 O 1.0347(13) 0.2937(7) 0.6830(6) 0.094(5) Uani 1 1 d D . .
O13 O 0.9883(11) 0.1595(9) 0.5638(5) 0.100(5) Uani 1 1 d D . .
O14 O 0.2780(15) 0.8590(16) 0.4152(10) 0.137(8) Uani 1 1 d D . .
O15 O 0.7699(10) 0.2376(7) 0.4435(5) 0.073(3) Uani 1 1 d D . .
O16 O 0.4368(9) 0.8364(9) 0.5691(7) 0.081(4) Uani 1 1 d D . .
O17 O 0.5828(13) 0.9713(8) 0.4334(8) 0.086(4) Uani 1 1 d D . .
O18 O 0.361(3) 1.031(2) 0.3840(14) 0.183(11) Uani 1 1 d D C 2
O19 O 0.876(2) 0.324(2) 0.2951(16) 0.068(9) Uani 0.51(5) 1 d PD D 1
O20 O 1.1873(15) -0.0100(17) 0.2883(10) 0.123(7) Uani 1 1 d D . .
O21 O 0.8006(12) 0.9893(12) 0.4912(9) 0.101(5) Uani 1 1 d D . .
H17B H 0.657(6) 0.980(14) 0.458(11) 0.152 Uiso 1 1 d D . .
H17A H 0.543(16) 1.027(8) 0.419(15) 0.152 Uiso 1 1 d D . .
H18B H 0.369(17) 1.030(17) 0.4341(17) 0.152 Uiso 1 1 d D . .
H18A H 0.287(6) 1.037(17) 0.358(9) 0.152 Uiso 1 1 d D . .
H21A H 0.841(19) 0.934(11) 0.506(13) 0.152 Uiso 1 1 d D . .
H21B H 0.81(2) 1.013(17) 0.447(8) 0.152 Uiso 1 1 d D . .
N1 N 0.8146(8) 0.5083(7) 0.6858(6) 0.038(2) Uani 1 1 d . A .
N2 N 0.8933(8) 0.5547(8) 0.5862(6) 0.041(3) Uani 1 1 d . . .
N3 N 0.8522(8) 0.5630(8) 0.4689(6) 0.041(3) Uani 1 1 d . . .
N4 N 0.7286(8) 0.5375(8) 0.3541(5) 0.040(3) Uani 1 1 d . . .
N5 N 0.5789(8) 0.4845(7) 0.2823(6) 0.039(2) Uani 1 1 d . . .
N6 N 0.5981(8) 0.5919(7) 0.7373(6) 0.040(2) Uani 1 1 d . . .
N7 N 0.7291(9) 0.6595(7) 0.6948(5) 0.040(2) Uani 1 1 d . A .
N8 N 0.7877(8) 0.6986(8) 0.5871(5) 0.040(2) Uani 1 1 d . . .
N9 N 0.7687(8) 0.7166(8) 0.4709(5) 0.040(3) Uani 1 1 d . . .
N10 N 0.6529(8) 0.6939(8) 0.3523(5) 0.040(2) Uani 1 1 d . . .
N11 N 0.4968(8) 0.6356(7) 0.2926(5) 0.036(2) Uani 1 1 d . . .
N12 N 0.6807(8) 0.4402(7) 0.7247(5) 0.036(2) Uani 1 1 d . . .
C1 C 0.7571(9) 0.4276(9) 0.6844(6) 0.037(3) Uani 1 1 d . . .
H19A H 0.838(15) 0.314(10) 0.332(8) 0.055 Uiso 0.51(5) 1 d PD D 1
H19B H 0.92(2) 0.272(9) 0.286(10) 0.055 Uiso 0.51(5) 1 d PD D 1
H20A H 1.142(8) 0.043(4) 0.289(9) 0.055 Uiso 1 1 d D . .
H20B H 1.149(8) -0.068(4) 0.282(9) 0.055 Uiso 1 1 d D . .
H14A H 0.312(7) 0.900(6) 0.388(6) 0.055 Uiso 1 1 d D . .
H14B H 0.308(4) 0.7977(19) 0.421(6) 0.055 Uiso 1 1 d D . .
C2 C 0.9113(10) 0.5142(10) 0.6564(7) 0.042(3) Uani 1 1 d . . .
H1A H 0.9673 0.5516 0.6890 0.050 Uiso 1 1 calc R . .
H2B H 0.9413 0.4505 0.6546 0.050 Uiso 1 1 calc R . .
C3 C 0.8723(9) 0.5033(10) 0.5249(7) 0.039(3) Uani 1 1 d . . .
C4 C 0.8409(10) 0.5320(10) 0.3969(7) 0.042(3) Uani 1 1 d . . .
H4B H 0.8665 0.4666 0.3973 0.051 Uiso 1 1 calc R . .
H4A H 0.8889 0.5705 0.3740 0.051 Uiso 1 1 calc R . .
C5 C 0.6687(11) 0.4591(10) 0.3312(7) 0.042(3) Uani 1 1 d . . .
C6 C 0.5043(11) 0.4180(9) 0.2413(7) 0.040(3) Uani 1 1 d . . .
H6B H 0.5408 0.3564 0.2449 0.048 Uiso 1 1 calc R . .
H6A H 0.4887 0.4372 0.1908 0.048 Uiso 1 1 calc R . .
C7 C 0.6231(11) 0.6661(9) 0.6999(6) 0.039(3) Uani 1 1 d . . .
C8 C 0.7823(11) 0.7273(9) 0.6582(7) 0.043(3) Uani 1 1 d . . .
H8B H 0.8576 0.7382 0.6864 0.051 Uiso 1 1 calc R . .
H8A H 0.7421 0.7872 0.6553 0.051 Uiso 1 1 calc R . .
C9 C 0.7271(10) 0.7408(9) 0.5280(6) 0.038(3) Uani 1 1 d . . .
C10 C 0.7270(10) 0.7543(9) 0.3998(7) 0.042(3) Uani 1 1 d . . .
H10A H 0.6891 0.8138 0.4040 0.050 Uiso 1 1 calc R . .
H10B H 0.7900 0.7684 0.3785 0.050 Uiso 1 1 calc R . .
C11 C 0.5413(9) 0.7005(9) 0.3404(6) 0.034(3) Uani 1 1 d . . .
C12 C 0.3803(10) 0.6368(9) 0.2560(7) 0.039(3) Uani 1 1 d . . .
H12A H 0.3471 0.6959 0.2674 0.046 Uiso 1 1 calc R . .
H12B H 0.3745 0.6353 0.2041 0.046 Uiso 1 1 calc R . .
C13 C 0.6916(10) 0.5291(9) 0.7596(6) 0.039(3) Uani 1 1 d . A .
H13 H 0.7121 0.5222 0.8125 0.046 Uiso 1 1 calc R . .
C14 C 0.7831(11) 0.5785(9) 0.7312(6) 0.040(3) Uani 1 1 d . . .
H14 H 0.8459 0.5965 0.7706 0.048 Uiso 0.50 1 calc PR A 2
C15 C 0.8858(9) 0.6535(9) 0.5723(7) 0.040(3) Uani 1 1 d . . .
H15 H 0.9544 0.6868 0.5961 0.048 Uiso 1 1 calc R . .
C16 C 0.8658(10) 0.6590(9) 0.4909(7) 0.041(3) Uani 1 1 d . . .
H16 H 0.9294 0.6880 0.4757 0.050 Uiso 1 1 calc R . .
C17 C 0.6872(10) 0.6192(9) 0.3133(6) 0.038(3) Uani 1 1 d . . .
H17 H 0.7389 0.6414 0.2843 0.045 Uiso 1 1 calc R . .
C18 C 0.5746(9) 0.5852(8) 0.2645(5) 0.038(3) Uani 1 1 d . . .
H18 H 0.5690 0.5975 0.2129 0.045 Uiso 1 1 calc R . .
H13B H 1.0227 0.1252 0.5323 0.057 Uiso 1 1 d RD . .
H13A H 1.0138 0.1450 0.6132 0.057 Uiso 1 1 d RD . .
H19C H 0.8213 0.3425 0.3032 0.057 Uiso 0.49(5) 1 d PRD D 2
H19D H 0.8891 0.2858 0.2563 0.057 Uiso 0.49(5) 1 d PRD D 2
O19E O 0.8258(19) 0.322(2) 0.2572(7) 0.098(14) Uani 0.49(5) 1 d PD D 2
O8A O 0.926(7) 0.008(5) 0.382(4) 0.07(2) Uani 0.16(3) 1 d PU B 2
O9A O 0.888(7) 0.158(7) 0.347(5) 0.09(3) Uani 0.16(3) 1 d PU B 2
O10A O 1.026(9) 0.093(8) 0.313(5) 0.10(3) Uani 0.16(3) 1 d PU B 2

loop_
_atom_site_aniso_label
_atom_site_aniso_U_11
_atom_site_aniso_U_22
_atom_site_aniso_U_33
_atom_site_aniso_U_23
_atom_site_aniso_U_13
_atom_site_aniso_U_12
S1 0.051(2) 0.050(2) 0.058(2) -0.0051(17) 0.0124(17) -0.0079(16)
Na1 0.176(9) 0.066(5) 0.075(5) -0.003(4) 0.063(6) 0.014(5)
Na2 0.081(5) 0.132(7) 0.073(5) -0.034(5) 0.030(4) -0.015(5)
O1 0.048(5) 0.038(5) 0.056(6) -0.012(4) 0.020(4) -0.001(4)
O2 0.046(5) 0.044(6) 0.052(6) 0.004(4) 0.012(4) 0.009(4)
O3 0.057(6) 0.043(6) 0.061(6) 0.004(5) 0.003(5) 0.014(4)
O4 0.060(6) 0.034(5) 0.045(5) 0.003(4) 0.010(4) 0.012(4)
O5 0.049(5) 0.049(6) 0.044(5) 0.006(4) 0.008(4) 0.009(4)
O6 0.045(5) 0.038(5) 0.046(5) 0.000(4) 0.009(4) 0.004(4)
O7 0.063(13) 0.047(12) 0.054(12) 0.000(9) -0.006(9) 0.004(9)
O8 0.068(9) 0.060(9) 0.089(11) -0.019(8) 0.012(8) 0.002(7)
O9 0.051(8) 0.068(10) 0.072(9) -0.007(7) 0.016(6) -0.002(6)
O10 0.075(10) 0.085(11) 0.078(10) 0.013(8) 0.030(8) 0.003(8)
O11 0.073(8) 0.053(7) 0.082(8) -0.009(6) -0.007(6) -0.007(5)
O12 0.156(14) 0.062(8) 0.079(9) 0.010(7) 0.057(9) 0.015(8)
O13 0.109(11) 0.071(9) 0.107(11) -0.011(8) -0.004(9) -0.001(8)
O14 0.115(13) 0.176(19) 0.125(14) 0.087(14) 0.036(11) 0.043(13)
O15 0.095(8) 0.063(7) 0.068(7) 0.015(6) 0.035(6) 0.019(6)
O16 0.072(8) 0.085(9) 0.085(9) 0.033(7) 0.018(6) 0.010(6)
O17 0.099(10) 0.054(7) 0.093(10) 0.007(7) -0.006(8) 0.010(6)
O18 0.21(3) 0.20(3) 0.129(18) -0.047(19) 0.031(18) -0.02(2)
O19 0.053(16) 0.066(16) 0.08(2) 0.001(15) 0.007(12) 0.001(12)
O20 0.111(13) 0.166(18) 0.106(12) -0.052(13) 0.055(11) -0.047(12)
O21 0.073(9) 0.100(11) 0.130(13) 0.045(10) 0.021(9) 0.008(8)
N1 0.036(5) 0.034(6) 0.045(6) 0.001(5) 0.009(4) -0.001(4)
N2 0.035(6) 0.041(6) 0.044(6) 0.007(5) 0.005(4) -0.001(4)
N3 0.035(6) 0.046(6) 0.042(6) 0.006(5) 0.010(4) 0.002(4)
N4 0.037(6) 0.046(7) 0.038(6) 0.006(5) 0.008(4) 0.005(5)
N5 0.039(6) 0.036(6) 0.043(6) 0.001(5) 0.010(5) 0.003(4)
N6 0.040(6) 0.036(6) 0.041(6) 0.003(5) 0.005(4) 0.003(4)
N7 0.045(6) 0.034(6) 0.038(6) 0.001(5) 0.005(5) -0.001(4)
N8 0.040(6) 0.037(6) 0.040(6) 0.004(5) 0.003(4) -0.005(4)
N9 0.040(6) 0.045(6) 0.036(6) 0.010(5) 0.005(4) 0.001(5)
N10 0.037(6) 0.042(6) 0.039(6) 0.006(5) 0.008(4) 0.002(4)
N11 0.034(5) 0.035(6) 0.039(5) 0.005(5) 0.006(4) 0.004(4)
N12 0.039(6) 0.032(6) 0.039(5) 0.000(4) 0.009(4) 0.000(4)
C1 0.032(6) 0.042(7) 0.034(6) 0.002(6) 0.004(5) 0.001(5)
C2 0.031(6) 0.051(8) 0.042(7) 0.010(6) 0.007(5) 0.002(5)
C3 0.026(6) 0.052(9) 0.039(7) 0.006(6) 0.005(5) 0.003(5)
C4 0.031(6) 0.055(8) 0.042(7) 0.009(6) 0.008(5) 0.007(5)
C5 0.044(7) 0.045(8) 0.038(7) 0.006(6) 0.014(6) 0.012(6)
C6 0.051(7) 0.039(7) 0.033(6) -0.010(5) 0.012(5) 0.005(5)
C7 0.054(8) 0.034(7) 0.028(6) -0.008(5) 0.002(5) 0.001(6)
C8 0.056(8) 0.030(7) 0.039(7) -0.001(5) 0.004(6) -0.007(5)
C9 0.038(7) 0.035(7) 0.039(7) 0.005(5) 0.004(5) -0.007(5)
C10 0.044(7) 0.042(7) 0.038(7) 0.006(6) 0.005(5) -0.007(5)
C11 0.037(6) 0.035(7) 0.031(6) 0.011(5) 0.007(5) 0.001(5)
C12 0.036(7) 0.035(7) 0.043(7) 0.011(5) 0.004(5) 0.003(5)
C13 0.047(7) 0.036(7) 0.030(6) 0.002(5) 0.002(5) 0.001(5)
C14 0.045(7) 0.037(7) 0.034(6) -0.003(5) 0.001(5) -0.004(5)
C15 0.027(6) 0.042(7) 0.046(7) 0.009(6) 0.001(5) -0.008(5)
C16 0.027(6) 0.049(8) 0.047(7) 0.009(6) 0.007(5) -0.002(5)
C17 0.037(7) 0.045(7) 0.033(6) 0.007(5) 0.011(5) -0.004(5)
C18 0.040(7) 0.042(7) 0.033(6) 0.006(5) 0.012(5) 0.000(5)
O19E 0.13(4) 0.07(2) 0.09(3) 0.01(2) 0.03(2) 0.03(2)
O8A 0.09(4) 0.06(4) 0.06(4) -0.01(3) 0.02(3) -0.03(3)
O9A 0.09(5) 0.09(5) 0.08(4) 0.04(4) 0.02(4) 0.03(4)
O10A 0.09(5) 0.12(6) 0.11(5) 0.00(4) 0.04(4) -0.01(4)

loop_
_atom_type_symbol
_atom_type_description
_atom_type_scat_dispersion_real
_atom_type_scat_dispersion_imag
_atom_type_scat_source
C C 0.0033 0.0016 'International Tables Vol C Tables 4.2.6.8 and 6.1.1.4'
H H 0.0000 0.0000 'International Tables Vol C Tables 4.2.6.8 and 6.1.1.4'
N N 0.0061 0.0033 'International Tables Vol C Tables 4.2.6.8 and 6.1.1.4'
O O 0.0106 0.0060 'International Tables Vol C Tables 4.2.6.8 and 6.1.1.4'
Na Na 0.0362 0.0249 'International Tables Vol C Tables 4.2.6.8 and 6.1.1.4'
S S 0.1246 0.1234 'International Tables Vol C Tables 4.2.6.8 and 6.1.1.4'

loop_
_geom_angle_atom_site_label_1
_geom_angle_atom_site_label_2
_geom_angle_atom_site_label_3
_geom_angle
_geom_angle_site_symmetry_1
_geom_angle_site_symmetry_3
O9A S1 O10A 108(6) . .
O9A S1 O8 138(5) . .
O10A S1 O8 63(5) . .
O9A S1 O11 110(4) . .
O10A S1 O11 108(4) . .
O8 S1 O11 110.8(8) . .
O9A S1 O8A 109(6) . .
O10A S1 O8A 112(6) . .
O8 S1 O8A 51(3) . .
O11 S1 O8A 110(3) . .
O9A S1 O10 59(4) . .
O10A S1 O10 51(5) . .
O8 S1 O10 110.0(10) . .
O11 S1 O10 110.3(9) . .
O8A S1 O10 140(3) . .
O9A S1 O9 51(4) . .
O10A S1 O9 142(4) . .
O8 S1 O9 109.0(9) . .
O11 S1 O9 108.9(8) . .
O8A S1 O9 61(3) . .
O10 S1 O9 107.7(9) . .
O1 Na1 O2 86.8(4) . .
O1 Na1 O15 134.1(6) . .
O2 Na1 O15 81.8(4) . .
O1 Na1 O14 88.9(6) . 3_666
O2 Na1 O14 154.9(7) . 3_666
O15 Na1 O14 83.5(6) . 3_666
O1 Na1 O13 138.9(5) . .
O2 Na1 O13 109.8(5) . .
O15 Na1 O13 86.4(4) . .
O14 Na1 O13 89.3(6) 3_666 .
O1 Na1 O12 77.9(4) . .
O2 Na1 O12 89.1(4) . .
O15 Na1 O12 145.6(5) . .
O14 Na1 O12 114.1(5) 3_666 .
O13 Na1 O12 65.5(4) . .
O6 Na2 O16 137.9(6) . .
O6 Na2 O17 96.3(5) . .
O16 Na2 O17 122.1(6) . .
O6 Na2 O14 90.4(7) . .
O16 Na2 O14 85.5(6) . .
O17 Na2 O14 119.2(7) . .
O6 Na2 O5 89.2(4) . .
O16 Na2 O5 80.1(4) . .
O17 Na2 O5 82.8(5) . .
O14 Na2 O5 157.9(7) . .
C1 O1 Na1 153.1(9) . .
C3 O2 Na1 148.0(9) . .
C9 O5 Na2 147.1(9) . .
C11 O6 Na2 151.3(8) . .
C14 O7 H7 109.5 . .
Na1 O12 H12C 106.3 . .
Na1 O12 H12D 107.0 . .
H12C O12 H12D 102.2 . .
Na1 O13 H13B 143.7 . .
Na1 O13 H13A 101.0 . .
H13B O13 H13A 115.1 . .
Na2 O14 Na1 120.8(8) . 3_666
Na2 O14 H14A 71(6) . .
Na1 O14 H14A 155(8) 3_666 .
Na2 O14 H14B 65(3) . .
Na1 O14 H14B 61(4) 3_666 .
H14A O14 H14B 115(7) . .
Na1 O15 H15B 117.4 . .
Na1 O15 H15A 121.5 . .
H15B O15 H15A 108.6 . .
Na2 O16 H16A 113.4 . .
Na2 O16 H16B 127.0 . .
H16A O16 H16B 92.6 . .
Na2 O17 H17B 123(10) . .
Na2 O17 H17A 114(10) . .
H17B O17 H17A 115(18) . .
H18B O18 H18A 114(17) . .
H19A O19 H19B 114.4(10) . .
H19A O19 H19C 45.2 . .
H19B O19 H19C 149 . .
H19C O19 H19D 130.4 . .
H20A O20 H20B 114(9) . .
H21A O21 H21B 114(19) . .
C1 N1 C14 112.8(10) . .
C1 N1 C2 121.8(11) . .
C14 N1 C2 124.3(11) . .
C3 N2 C15 112.1(10) . .
C3 N2 C2 123.7(11) . .
C15 N2 C2 124.0(11) . .
C3 N3 C4 122.6(12) . .
C3 N3 C16 112.3(11) . .
C4 N3 C16 124.0(11) . .
C5 N4 C17 112.7(10) . .
C5 N4 C4 121.8(11) . .
C17 N4 C4 122.2(11) . .
C5 N5 C6 123.0(11) . .
C5 N5 C18 114.0(10) . .
C6 N5 C18 122.1(10) . .
C7 N6 C6 123.7(11) . 3_666
C7 N6 C13 111.9(10) . .
C6 N6 C13 124.0(10) 3_666 .
C7 N7 C14 112.3(10) . .
C7 N7 C8 123.7(11) . .
C14 N7 C8 124.0(11) . .
C9 N8 C8 122.1(11) . .
C9 N8 C15 111.4(10) . .
C8 N8 C15 121.8(10) . .
C9 N9 C16 112.3(10) . .
C9 N9 C10 123.1(11) . .
C16 N9 C10 124.2(11) . .
C11 N10 C17 112.4(10) . .
C11 N10 C10 123.7(11) . .
C17 N10 C10 123.9(10) . .
C11 N11 C18 113.7(10) . .
C11 N11 C12 122.5(10) . .
C18 N11 C12 121.1(10) . .
C1 N12 C13 112.3(10) . .
C1 N12 C12 121.6(11) . 3_666
C13 N12 C12 124.0(10) . 3_666
O1 C1 N1 126.2(11) . .
O1 C1 N12 125.7(11) . .
N1 C1 N12 108.1(11) . .
N2 C2 N1 115.0(10) . .
N2 C2 H1A 108.5 . .
N1 C2 H1A 108.5 . .
N2 C2 H2B 108.5 . .
N1 C2 H2B 108.5 . .
H1A C2 H2B 107.5 . .
O2 C3 N3 126.4(12) . .
O2 C3 N2 125.1(12) . .
N3 C3 N2 108.4(12) . .
N3 C4 N4 113.7(10) . .
N3 C4 H4B 108.8 . .
N4 C4 H4B 108.8 . .
N3 C4 H4A 108.8 . .
N4 C4 H4A 108.8 . .
H4B C4 H4A 107.7 . .
O3 C5 N5 125.6(13) . .
O3 C5 N4 125.9(12) . .
N5 C5 N4 108.4(11) . .
N5 C6 N6 114.7(10) . 3_666
N5 C6 H6B 108.6 . .
N6 C6 H6B 108.6 3_666 .
N5 C6 H6A 108.6 . .
N6 C6 H6A 108.6 3_666 .
H6B C6 H6A 107.6 . .
O4 C7 N7 125.4(12) . .
O4 C7 N6 125.2(12) . .
N7 C7 N6 109.3(11) . .
N7 C8 N8 113.3(10) . .
N7 C8 H8B 108.9 . .
N8 C8 H8B 108.9 . .
N7 C8 H8A 108.9 . .
N8 C8 H8A 108.9 . .
H8B C8 H8A 107.7 . .
O5 C9 N8 125.4(12) . .
O5 C9 N9 125.8(11) . .
N8 C9 N9 108.8(11) . .
N10 C10 N9 115.0(10) . .
N10 C10 H10A 108.5 . .
N9 C10 H10A 108.5 . .
N10 C10 H10B 108.5 . .
N9 C10 H10B 108.5 . .
H10A C10 H10B 107.5 . .
O6 C11 N11 126.1(11) . .
O6 C11 N10 125.3(11) . .
N11 C11 N10 108.6(11) . .
N12 C12 N11 113.2(10) 3_666 .
N12 C12 H12A 108.9 3_666 .
N11 C12 H12A 108.9 . .
N12 C12 H12B 108.9 3_666 .
N11 C12 H12B 108.9 . .
H12A C12 H12B 107.7 . .
N12 C13 N6 115.0(10) . .
N12 C13 C14 103.7(10) . .
N6 C13 C14 102.8(10) . .
N12 C13 H13 111.6 . .
N6 C13 H13 111.6 . .
C14 C13 H13 111.6 . .
O7 C14 N7 104.0(10) . .
O7 C14 N1 117.4(10) . .
N7 C14 N1 115.2(10) . .
O7 C14 C13 113.2(10) . .
N7 C14 C13 103.7(10) . .
N1 C14 C13 102.9(10) . .
N7 C14 H14 111.5 . .
N1 C14 H14 111.5 . .
C13 C14 H14 111.5 . .
N2 C15 N8 114.7(10) . .
N2 C15 C16 103.2(11) . .
N8 C15 C16 103.0(9) . .
N2 C15 H15 111.8 . .
N8 C15 H15 111.8 . .
C16 C15 H15 111.8 . .
N3 C16 N9 115.4(10) . .
N3 C16 C15 103.5(10) . .
N9 C16 C15 103.5(10) . .
N3 C16 H16 111.3 . .
N9 C16 H16 111.3 . .
C15 C16 H16 111.3 . .
N10 C17 N4 115.8(10) . .
N10 C17 C18 102.1(9) . .
N4 C17 C18 103.8(10) . .
N10 C17 H17 111.5 . .
N4 C17 H17 111.5 . .
C18 C17 H17 111.5 . .
N11 C18 N5 113.6(9) . .
N11 C18 C17 102.3(9) . .
N5 C18 C17 100.4(8) . .
N11 C18 H18 113.1 . .
N5 C18 H18 113.1 . .
C17 C18 H18 113.1 . .
H19A O19E H19B 70(6) . .
H19C O19E H19D 114.4 . .

loop_
_geom_bond_atom_site_label_1
_geom_bond_atom_site_label_2
_geom_bond_distance
_geom_bond_site_symmetry_2
S1 O9A 1.33(8) .
S1 O10A 1.38(10) .
S1 O8 1.450(15) .
S1 O11 1.454(12) .
S1 O8A 1.46(7) .
S1 O10 1.463(16) .
S1 O9 1.482(14) .
Na1 O1 2.344(11) .
Na1 O2 2.367(13) .
Na1 O15 2.422(14) .
Na1 O14 2.44(2) 3_666
Na1 O13 2.487(14) .
Na1 O12 2.93(2) .
Na2 O6 2.268(12) .
Na2 O16 2.283(14) .
Na2 O17 2.306(17) .
Na2 O14 2.43(2) .
Na2 O5 2.435(12) .
Na2 H14A 2.30(10) .
Na2 H14B 2.20(5) .
O1 C1 1.225(15) .
O2 C3 1.232(17) .
O3 C5 1.223(16) .
O4 C7 1.235(15) .
O5 C9 1.212(15) .
O6 C11 1.230(15) .
O7 C14 1.405(17) .
O7 H7 0.8400 .
O12 H12C 0.9564 .
O12 H12D 0.9562 .
O13 H13B 0.9571 .
O13 H13A 0.9594 .
O14 Na1 2.44(2) 3_666
O14 H14A 0.949(6) .
O14 H14B 0.955(6) .
O15 H15B 0.9555 .
O15 H15A 0.9532 .
O16 H16A 0.9480 .
O16 H16B 0.9469 .
O17 H17B 0.951(6) .
O17 H17A 0.950(6) .
O18 H18B 0.950(6) .
O18 H18A 0.950(6) .
O19 H19A 0.950(6) .
O19 H19B 0.950(6) .
O20 H20A 0.950(6) .
O20 H20B 0.950(6) .
O21 H21A 0.950(6) .
O21 H21B 0.950(6) .
N1 C1 1.360(17) .
N1 C14 1.446(17) .
N1 C2 1.453(16) .
N2 C3 1.369(17) .
N2 C15 1.442(17) .
N2 C2 1.445(17) .
N3 C3 1.358(17) .
N3 C4 1.438(17) .
N3 C16 1.439(18) .
N4 C5 1.369(18) .
N4 C17 1.442(17) .
N4 C4 1.467(16) .
N5 C5 1.347(17) .
N5 C6 1.441(17) .
N5 C18 1.483(16) .
N6 C7 1.360(17) .
N6 C6 1.442(17) 3_666
N6 C13 1.464(16) .
N7 C7 1.359(17) .
N7 C14 1.445(16) .
N7 C8 1.450(17) .
N8 C9 1.363(16) .
N8 C8 1.451(17) .
N8 C15 1.473(17) .
N9 C9 1.366(17) .
N9 C16 1.451(16) .
N9 C10 1.460(16) .
N10 C11 1.370(16) .
N10 C17 1.430(17) .
N10 C10 1.439(17) .
N11 C11 1.340(16) .
N11 C18 1.416(14) .
N11 C12 1.474(16) .
N12 C1 1.374(16) .
N12 C13 1.435(16) .
N12 C12 1.440(16) 3_666
C2 H1A 0.9900 .
C2 H2B 0.9900 .
C4 H4B 0.9900 .
C4 H4A 0.9900 .
C6 N6 1.442(17) 3_666
C6 H6B 0.9900 .
C6 H6A 0.9900 .
C8 H8B 0.9900 .
C8 H8A 0.9900 .
C10 H10A 0.9900 .
C10 H10B 0.9900 .
C12 N12 1.440(16) 3_666
C12 H12A 0.9900 .
C12 H12B 0.9900 .
C13 C14 1.550(19) .
C13 H13 1.0000 .
C14 H14 1.0000 .
C15 C16 1.539(18) .
C15 H15 1.0000 .
C16 H16 1.0000 .
C17 C18 1.588(17) .
C17 H17 1.0000 .
C18 H18 1.0000 .
O19E H19C 0.9504 .
O19E H19D 0.9494 .

loop_
_geom_torsion_atom_site_label_1
_geom_torsion_atom_site_label_2
_geom_torsion_atom_site_label_3
_geom_torsion_atom_site_label_4
_geom_torsion
_geom_torsion_site_symmetry_1
_geom_torsion_site_symmetry_4
O2 Na1 O1 C1 -12(2) . .
O15 Na1 O1 C1 -87(2) . .
O14 Na1 O1 C1 -166.9(19) 3_666 .
O13 Na1 O1 C1 105(2) . .
O12 Na1 O1 C1 78.2(19) . .
O1 Na1 O2 C3 -2.3(17) . .
O15 Na1 O2 C3 133.1(16) . .
O14 Na1 O2 C3 78(2) 3_666 .
O13 Na1 O2 C3 -143.8(15) . .
O12 Na1 O2 C3 -80.3(16) . .
O6 Na2 O5 C9 -0.4(17) . .
O16 Na2 O5 C9 138.7(17) . .
O17 Na2 O5 C9 -96.9(17) . .
O14 Na2 O5 C9 89(2) . .
O16 Na2 O6 C11 -75.6(19) . .
O17 Na2 O6 C11 81.2(18) . .
O14 Na2 O6 C11 -159.4(18) . .
O5 Na2 O6 C11 -1.5(18) . .
O6 Na2 O14 Na1 76.9(10) . 3_666
O16 Na2 O14 Na1 -61.2(10) . 3_666
O17 Na2 O14 Na1 174.3(8) . 3_666
O5 Na2 O14 Na1 -12(3) . 3_666
Na1 O1 C1 N1 -17(3) . .
Na1 O1 C1 N12 163.0(14) . .
C14 N1 C1 O1 -176.5(12) . .
C2 N1 C1 O1 -8.3(19) . .
C14 N1 C1 N12 3.4(13) . .
C2 N1 C1 N12 171.5(10) . .
C13 N12 C1 O1 174.8(12) . .
C12 N12 C1 O1 10.8(19) 3_666 .
C13 N12 C1 N1 -5.0(13) . .
C12 N12 C1 N1 -169.0(10) 3_666 .
C3 N2 C2 N1 -94.5(15) . .
C15 N2 C2 N1 79.9(15) . .
C1 N1 C2 N2 99.8(14) . .
C14 N1 C2 N2 -93.5(14) . .
Na1 O2 C3 N3 -142.5(13) . .
Na1 O2 C3 N2 42(2) . .
C4 N3 C3 O2 -4.6(19) . .
C16 N3 C3 O2 -172.8(11) . .
C4 N3 C3 N2 171.9(10) . .
C16 N3 C3 N2 3.7(13) . .
C15 N2 C3 O2 177.5(11) . .
C2 N2 C3 O2 -7.6(19) . .
C15 N2 C3 N3 0.9(13) . .
C2 N2 C3 N3 175.9(10) . .
C3 N3 C4 N4 108.8(13) . .
C16 N3 C4 N4 -84.4(15) . .
C5 N4 C4 N3 -111.3(14) . .
C17 N4 C4 N3 90.7(14) . .
C6 N5 C5 O3 -6(2) . .
C18 N5 C5 O3 -174.7(12) . .
C6 N5 C5 N4 172.7(11) . .
C18 N5 C5 N4 3.8(14) . .
C17 N4 C5 O3 170.5(12) . .
C4 N4 C5 O3 11(2) . .
C17 N4 C5 N5 -8.0(14) . .
C4 N4 C5 N5 -167.9(10) . .
C5 N5 C6 N6 105.4(14) . 3_666
C18 N5 C6 N6 -86.5(14) . 3_666
C14 N7 C7 O4 174.7(11) . .
C8 N7 C7 O4 -4.0(19) . .
C14 N7 C7 N6 -1.3(14) . .
C8 N7 C7 N6 -180.0(10) . .
C6 N6 C7 O4 -2.4(19) 3_666 .
C13 N6 C7 O4 -176.2(11) . .
C6 N6 C7 N7 173.6(10) 3_666 .
C13 N6 C7 N7 -0.2(13) . .
C7 N7 C8 N8 -99.4(14) . .
C14 N7 C8 N8 82.1(14) . .
C9 N8 C8 N7 109.9(13) . .
C15 N8 C8 N7 -96.4(13) . .
Na2 O5 C9 N8 -149.1(12) . .
Na2 O5 C9 N9 32(2) . .
C8 N8 C9 O5 -14.1(19) . .
C15 N8 C9 O5 -170.2(12) . .
C8 N8 C9 N9 164.6(10) . .
C15 N8 C9 N9 8.5(14) . .
C16 N9 C9 O5 175.6(12) . .
C10 N9 C9 O5 3(2) . .
C16 N9 C9 N8 -3.1(14) . .
C10 N9 C9 N8 -176.2(10) . .
C11 N10 C10 N9 96.4(14) . .
C17 N10 C10 N9 -82.1(15) . .
C9 N9 C10 N10 -99.7(14) . .
C16 N9 C10 N10 88.0(15) . .
Na2 O6 C11 N11 150.4(13) . .
Na2 O6 C11 N10 -32(2) . .
C18 N11 C11 O6 173.6(11) . .
C12 N11 C11 O6 12.2(18) . .
C18 N11 C11 N10 -4.6(13) . .
C12 N11 C11 N10 -165.9(10) . .
C17 N10 C11 O6 179.4(11) . .
C10 N10 C11 O6 0.7(19) . .
C17 N10 C11 N11 -2.5(13) . .
C10 N10 C11 N11 178.8(10) . .
C11 N11 C12 N12 -113.1(13) . 3_666
C18 N11 C12 N12 86.8(14) . 3_666
C1 N12 C13 N6 116.0(12) . .
C12 N12 C13 N6 -80.5(14) 3_666 .
C1 N12 C13 C14 4.5(12) . .
C12 N12 C13 C14 168.1(10) 3_666 .
C7 N6 C13 N12 -110.6(12) . .
C6 N6 C13 N12 75.7(14) 3_666 .
C7 N6 C13 C14 1.4(13) . .
C6 N6 C13 C14 -172.3(10) 3_666 .
C7 N7 C14 O7 -116.4(11) . .
C8 N7 C14 O7 62.2(14) . .
C7 N7 C14 N1 113.7(12) . .
C8 N7 C14 N1 -67.7(15) . .
C7 N7 C14 C13 2.1(13) . .
C8 N7 C14 C13 -179.2(10) . .
C1 N1 C14 O7 124.4(11) . .
C2 N1 C14 O7 -43.4(16) . .
C1 N1 C14 N7 -112.6(12) . .
C2 N1 C14 N7 79.6(14) . .
C1 N1 C14 C13 -0.6(13) . .
C2 N1 C14 C13 -168.4(10) . .
N12 C13 C14 O7 -130.0(10) . .
N6 C13 C14 O7 110.0(11) . .
N12 C13 C14 N7 118.0(10) . .
N6 C13 C14 N7 -2.0(12) . .
N12 C13 C14 N1 -2.3(12) . .
N6 C13 C14 N1 -122.4(10) . .
C3 N2 C15 N8 106.6(12) . .
C2 N2 C15 N8 -68.3(14) . .
C3 N2 C15 C16 -4.6(12) . .
C2 N2 C15 C16 -179.6(10) . .
C9 N8 C15 N2 -121.4(11) . .
C8 N8 C15 N2 82.4(14) . .
C9 N8 C15 C16 -10.0(13) . .
C8 N8 C15 C16 -166.2(11) . .
C3 N3 C16 N9 -118.8(11) . .
C4 N3 C16 N9 73.3(15) . .
C3 N3 C16 C15 -6.3(13) . .
C4 N3 C16 C15 -174.3(10) . .
C9 N9 C16 N3 109.3(12) . .
C10 N9 C16 N3 -77.7(15) . .
C9 N9 C16 C15 -3.2(13) . .
C10 N9 C16 C15 169.9(11) . .
N2 C15 C16 N3 6.3(11) . .
N8 C15 C16 N3 -113.3(10) . .
N2 C15 C16 N9 127.1(10) . .
N8 C15 C16 N9 7.5(12) . .
C11 N10 C17 N4 -104.6(12) . .
C10 N10 C17 N4 74.1(15) . .
C11 N10 C17 C18 7.4(12) . .
C10 N10 C17 C18 -173.9(10) . .
C5 N4 C17 N10 119.5(12) . .
C4 N4 C17 N10 -80.7(14) . .
C5 N4 C17 C18 8.6(13) . .
C4 N4 C17 C18 168.3(10) . .
C11 N11 C18 N5 115.9(11) . .
C12 N11 C18 N5 -82.4(12) . .
C11 N11 C18 C17 8.7(12) . .
C12 N11 C18 C17 170.4(10) . .
C5 N5 C18 N11 -107.1(12) . .
C6 N5 C18 N11 83.9(13) . .
C5 N5 C18 C17 1.4(12) . .
C6 N5 C18 C17 -167.7(10) . .
N10 C17 C18 N11 -9.2(11) . .
N4 C17 C18 N11 111.5(10) . .
N10 C17 C18 N5 -126.3(9) . .
N4 C17 C18 N5 -5.6(11) . .
